data_4514487
loop_
_publ_author_name
'Chalana, Ashish'
'Karri, Ramesh'
'Das, Ranajit'
'Kumar, Binayak'
'Rai, Rakesh Kumar'
'Saxena, Himani'
'Gupta, Ashish'
'Banerjee, Mainak'
'Jha, Kunal Kumar'
'Roy, Gouriprasanna'

_publ_section_title
;
 Copper-Driven Deselenization: A Strategy for Selective Conversion of
 Copper Ion to Nanozyme and Its Implication for Copper-Related Disorders.
;
_journal_issue 5
_journal_name_full 'ACS applied materials &amp; interfaces'
_journal_page_first 4766
_journal_page_last 4776
_journal_paper_doi 10.1021/acsami.8b16786
_journal_volume 11
_journal_year 2019
_chemical_formula_moiety 'C20 H24 Cl Cu N4 O2 Se2'
_chemical_formula_sum 'C20 H24 Cl Cu N4 O2 Se2'
_chemical_formula_weight 609.35
_space_group_crystal_system triclinic
_space_group_IT_number 2
_space_group_name_Hall '-P 1'
_space_group_name_H-M_alt 'P -1'
_symmetry_space_group_name_Hall '-P 1'
_symmetry_space_group_name_H-M 'P -1'
_atom_sites_solution_hydrogens geom
_audit_creation_method SHELXL-2014/7
_cell_angle_alpha 91.352(10)
_cell_angle_beta 98.477(10)
_cell_angle_gamma 110.731(9)
_cell_formula_units_Z 2
_cell_length_a 9.369(3)
_cell_length_b 10.229(4)
_cell_length_c 12.772(5)
_cell_measurement_reflns_used 9940
_cell_measurement_temperature 293(2)
_cell_measurement_theta_max 2.40
_cell_measurement_theta_min 2.40
_cell_volume 1128.4(7)
_computing_cell_refinement 'Bruker SAINT'
_computing_data_collection 'Bruker APEX2'
_computing_data_reduction 'Bruker SAINT'
_computing_molecular_graphics 'Bruker SHELXTL'
_computing_publication_material 'Bruker SHELXTL'
_computing_structure_refinement 'SHELXL-2014/7 (Sheldrick, 2014)'
_computing_structure_solution 'SHELXS-97 (Sheldrick 2008)'
_diffrn_ambient_temperature 293(2)
_diffrn_measured_fraction_theta_full 0.987
_diffrn_measured_fraction_theta_max 0.987
_diffrn_measurement_device_type 'Bruker PHOTON100 CMOS'
_diffrn_measurement_method '\f and \w scans'
_diffrn_radiation_type MoK\a
_diffrn_radiation_wavelength 0.71073
_diffrn_reflns_av_R_equivalents 0.0772
_diffrn_reflns_av_unetI/netI 0.0453
_diffrn_reflns_Laue_measured_fraction_full 0.987
_diffrn_reflns_Laue_measured_fraction_max 0.987
_diffrn_reflns_limit_h_max 11
_diffrn_reflns_limit_h_min -11
_diffrn_reflns_limit_k_max 12
_diffrn_reflns_limit_k_min -12
_diffrn_reflns_limit_l_max 15
_diffrn_reflns_limit_l_min -15
_diffrn_reflns_number 18691
_diffrn_reflns_point_group_measured_fraction_full 0.987
_diffrn_reflns_point_group_measured_fraction_max 0.987
_diffrn_reflns_theta_full 25.140
_diffrn_reflns_theta_max 25.140
_diffrn_reflns_theta_min 2.357
_diffrn_source X-ray
_exptl_absorpt_coefficient_mu 4.336
_exptl_absorpt_correction_T_max 0.882
_exptl_absorpt_correction_T_min 0.433
_exptl_absorpt_correction_type multi-scan
_exptl_absorpt_process_details SADABS
_exptl_crystal_colour Colourless
_exptl_crystal_density_diffrn 1.793
_exptl_crystal_description Square
_exptl_crystal_F_000 204
_exptl_crystal_size_max 0.255
_exptl_crystal_size_mid 0.163
_exptl_crystal_size_min 0.029
_refine_diff_density_max 2.980
_refine_diff_density_min -1.224
_refine_diff_density_rms 0.286
_refine_ls_extinction_coef 0.017(4)
_refine_ls_extinction_expression Fc^*^=kFc[1+0.001xFc^2^\l^3^/sin(2\q)]^-1/4^
_refine_ls_extinction_method 'SHELXL-2014/7 (Sheldrick 2014'
_refine_ls_goodness_of_fit_ref 1.137
_refine_ls_hydrogen_treatment constr
_refine_ls_matrix_type full
_refine_ls_number_parameters 270
_refine_ls_number_reflns 3991
_refine_ls_number_restraints 0
_refine_ls_restrained_S_all 1.137
_refine_ls_R_factor_all 0.1414
_refine_ls_R_factor_gt 0.1227
_refine_ls_shift/su_max 0.000
_refine_ls_shift/su_mean 0.000
_refine_ls_structure_factor_coef Fsqd
_refine_ls_weighting_details 'w=1/[\s^2^(Fo^2^)+(0.1533P)^2^+46.4455P] where P=(Fo^2^+2Fc^2^)/3'
_refine_ls_weighting_scheme calc
_refine_ls_wR_factor_gt 0.3824
_refine_ls_wR_factor_ref 0.3953
_reflns_Friedel_coverage 0.000
_reflns_number_gt 3134
_reflns_number_total 3991
_reflns_threshold_expression 'I > 2\s(I)'
_cod_data_source_file am8b16786_si_006.cif
_cod_data_source_block RED
_cod_depositor_comments
;
The following automatic conversions were performed:

'_exptl_absorpt_correction_type' value 'Multi-Scan' changed to
'multi-scan' according to
/home/data/users/saulius/crontab/automatic-downloads/current/ACS/lib/dictionaries/cif_core.dic
dictionary named 'cif_core.dic' version 2.4.2 from 2011-04-26.

Automatic conversion script
Id: cif_fix_values 4973 2017-02-22 13:04:09Z antanas 
;
_cod_original_cell_volume 1128.5(8)
_cod_database_code 4514487
_shelx_shelxl_version_number 2014/7
_shelx_space_group_comment
;
The symmetry employed for this shelxl refinement is uniquely defined
by the following loop, which should always be used as a source of
symmetry information in preference to the above space-group names.
They are only intended as comments.
;

loop_
_space_group_symop_operation_xyz
'x, y, z'
'-x, -y, -z'

loop_
_atom_site_label
_atom_site_type_symbol
_atom_site_fract_x
_atom_site_fract_y
_atom_site_fract_z
_atom_site_U_iso_or_equiv
_atom_site_adp_type
_atom_site_occupancy
_atom_site_site_symmetry_order
_atom_site_calc_flag
_atom_site_refinement_flags_posn
_atom_site_refinement_flags_adp
Se1 Se 0.3143(3) 0.5128(2) 0.76625(15) 0.0527(7) Uani 1 1 d . .
Se2 Se 0.5918(3) 0.6751(2) 0.57305(17) 0.0562(8) Uani 1 1 d . .
Cu1 Cu 0.5094(3) 0.7174(3) 0.7323(2) 0.0559(9) Uani 1 1 d . .
Cl1 Cl 0.6113(8) 0.9243(7) 0.8257(5) 0.0772(18) Uani 1 1 d . .
N4 N 0.6566(18) 0.9339(16) 0.4739(11) 0.042(3) Uani 1 1 d . .
N3 N 0.8411(16) 0.9449(15) 0.6046(11) 0.039(3) Uani 1 1 d . .
N2 N 0.2768(17) 0.4544(15) 0.9804(12) 0.040(3) Uani 1 1 d . .
N1 N 0.2230(18) 0.6382(15) 0.9367(12) 0.043(3) Uani 1 1 d . .
C2 C 0.230(2) 0.4988(17) 1.0670(15) 0.042(4) Uani 1 1 d . .
C7 C 0.190(2) 0.612(2) 1.0386(15) 0.047(5) Uani 1 1 d . .
C17 C 0.8830(19) 1.0718(17) 0.5595(15) 0.038(4) Uani 1 1 d . .
C16 C 1.019(2) 1.191(2) 0.5916(15) 0.048(5) Uani 1 1 d . .
H16 H 1.0948 1.1955 0.6489 0.058 Uiso 1 1 calc R U
C12 C 0.770(2) 1.0649(18) 0.4802(14) 0.043(4) Uani 1 1 d . .
O2 O 0.661(3) 0.915(2) 0.2453(18) 0.110(6) Uani 1 1 d . .
H2 H 0.6509 0.8875 0.1828 0.165 Uiso 1 1 calc R U
C1 C 0.270(2) 0.5358(18) 0.9016(14) 0.040(4) Uani 1 1 d . .
C4 C 0.174(3) 0.524(3) 1.2379(19) 0.063(6) Uani 1 1 d . .
H4 H 0.1674 0.4950 1.3062 0.076 Uiso 1 1 calc R U
C9 C 0.327(2) 0.334(2) 0.9746(16) 0.048(4) Uani 1 1 d . .
H9A H 0.3816 0.3271 1.0438 0.057 Uiso 1 1 calc R U
H9B H 0.3985 0.3493 0.9246 0.057 Uiso 1 1 calc R U
C19 C 0.520(2) 0.875(2) 0.3903(15) 0.045(4) Uani 1 1 d . .
H19A H 0.4803 0.9479 0.3709 0.054 Uiso 1 1 calc R U
H19B H 0.4406 0.8020 0.4186 0.054 Uiso 1 1 calc R U
C11 C 0.702(2) 0.859(2) 0.5506(14) 0.047(5) Uani 1 1 d . .
C18 C 0.928(2) 0.910(2) 0.6951(16) 0.050(5) Uani 1 1 d . .
H18A H 0.8599 0.8628 0.7426 0.074 Uiso 1 1 calc R U
H18B H 1.0056 0.9942 0.7314 0.074 Uiso 1 1 calc R U
H18C H 0.9778 0.8494 0.6716 0.074 Uiso 1 1 calc R U
C15 C 1.027(3) 1.302(3) 0.5276(19) 0.078(9) Uani 1 1 d . .
H15 H 1.1170 1.3806 0.5378 0.094 Uiso 1 1 calc R U
C5 C 0.134(3) 0.637(3) 1.2094(18) 0.068(7) Uani 1 1 d . .
H5 H 0.0975 0.6802 1.2588 0.082 Uiso 1 1 calc R U
C8 C 0.196(3) 0.746(2) 0.8754(19) 0.066(6) Uani 1 1 d . .
H8A H 0.2915 0.8246 0.8803 0.099 Uiso 1 1 calc R U
H8B H 0.1209 0.7745 0.9024 0.099 Uiso 1 1 calc R U
H8C H 0.1591 0.7097 0.8025 0.099 Uiso 1 1 calc R U
C3 C 0.222(2) 0.453(2) 1.1682(15) 0.046(4) Uani 1 1 d . .
H3 H 0.2496 0.3766 1.1875 0.055 Uiso 1 1 calc R U
O1 O 0.100(3) 0.152(2) 1.0134(18) 0.110(6) Uani 1 1 d . .
H1 H 0.1193 0.2154 1.0602 0.165 Uiso 1 1 calc R U
C13 C 0.782(3) 1.183(2) 0.4232(16) 0.052(5) Uani 1 1 d . .
H13 H 0.7042 1.1794 0.3676 0.062 Uiso 1 1 calc R U
C20 C 0.552(2) 0.815(2) 0.2942(16) 0.055(5) Uani 1 1 d . .
H20A H 0.5891 0.7402 0.3129 0.066 Uiso 1 1 calc R U
H20B H 0.4558 0.7747 0.2442 0.066 Uiso 1 1 calc R U
C10 C 0.195(3) 0.197(2) 0.941(2) 0.074(7) Uani 1 1 d . .
H10A H 0.1352 0.2068 0.8754 0.089 Uiso 1 1 calc R U
H10B H 0.2379 0.1258 0.9271 0.089 Uiso 1 1 calc R U
C14 C 0.906(3) 1.299(2) 0.4497(19) 0.062(6) Uani 1 1 d . .
H14 H 0.9113 1.3795 0.4156 0.075 Uiso 1 1 calc R U
C6 C 0.145(2) 0.690(3) 1.110(2) 0.063(6) Uani 1 1 d . .
H6 H 0.1253 0.7709 1.0933 0.075 Uiso 1 1 calc R U

loop_
_atom_site_aniso_label
_atom_site_aniso_U_11
_atom_site_aniso_U_22
_atom_site_aniso_U_33
_atom_site_aniso_U_23
_atom_site_aniso_U_13
_atom_site_aniso_U_12
Se1 0.0591(13) 0.0511(12) 0.0403(11) 0.0055(8) 0.0159(9) 0.0075(9)
Se2 0.0612(14) 0.0450(12) 0.0558(13) 0.0113(9) 0.0201(10) 0.0069(9)
Cu1 0.0519(15) 0.0620(17) 0.0542(16) 0.0216(12) 0.0156(11) 0.0171(12)
Cl1 0.084(4) 0.063(4) 0.075(4) 0.006(3) 0.013(3) 0.017(3)
N4 0.045(8) 0.045(9) 0.035(8) -0.002(6) 0.011(6) 0.014(7)
N3 0.033(7) 0.044(8) 0.039(8) 0.012(6) 0.015(6) 0.010(6)
N2 0.047(8) 0.032(7) 0.040(8) 0.005(6) 0.012(6) 0.011(6)
N1 0.048(9) 0.035(8) 0.042(8) 0.006(6) 0.000(7) 0.013(7)
C2 0.042(9) 0.027(8) 0.054(11) 0.005(7) 0.018(8) 0.007(7)
C7 0.062(12) 0.064(12) 0.041(10) 0.028(9) 0.026(9) 0.046(10)
C17 0.030(8) 0.029(8) 0.062(11) 0.018(8) 0.027(8) 0.011(7)
C16 0.041(10) 0.048(11) 0.042(10) -0.022(8) 0.003(8) 0.002(8)
C12 0.057(11) 0.037(9) 0.035(9) 0.004(7) 0.027(8) 0.012(8)
O2 0.103(11) 0.096(11) 0.097(11) -0.013(9) 0.044(9) -0.016(9)
C1 0.040(9) 0.036(9) 0.040(9) 0.002(7) 0.004(7) 0.008(7)
C4 0.060(13) 0.071(15) 0.062(14) 0.006(11) 0.030(11) 0.020(12)
C9 0.051(11) 0.046(11) 0.055(11) 0.015(9) 0.017(9) 0.025(9)
C19 0.039(10) 0.048(10) 0.049(11) 0.002(8) 0.010(8) 0.018(8)
C11 0.056(11) 0.058(11) 0.030(9) 0.009(8) 0.028(8) 0.014(9)
C18 0.043(10) 0.058(12) 0.049(11) 0.010(9) 0.007(8) 0.019(9)
C15 0.054(13) 0.064(14) 0.067(15) 0.038(12) -0.013(11) -0.031(11)
C5 0.087(17) 0.088(17) 0.057(13) 0.009(12) 0.052(13) 0.050(14)
C8 0.094(18) 0.044(11) 0.068(14) 0.033(11) 0.020(13) 0.029(12)
C3 0.056(11) 0.050(11) 0.040(10) 0.017(8) 0.011(8) 0.027(9)
O1 0.103(11) 0.096(11) 0.097(11) -0.013(9) 0.044(9) -0.016(9)
C13 0.064(13) 0.058(12) 0.045(11) 0.020(9) 0.015(9) 0.033(11)
C20 0.048(11) 0.070(14) 0.042(11) -0.020(10) 0.004(9) 0.018(10)
C10 0.075(16) 0.043(12) 0.10(2) 0.016(12) 0.038(15) 0.008(11)
C14 0.087(17) 0.036(10) 0.069(14) 0.018(10) 0.035(13) 0.019(11)
C6 0.031(10) 0.063(13) 0.080(16) -0.013(11) 0.009(10) 0.001(9)

loop_
_atom_type_symbol
_atom_type_description
_atom_type_scat_dispersion_real
_atom_type_scat_dispersion_imag
_atom_type_scat_source
C C 0.0033 0.0016 'International Tables Vol C Tables 4.2.6.8 and 6.1.1.4'
H H 0.0000 0.0000 'International Tables Vol C Tables 4.2.6.8 and 6.1.1.4'
N N 0.0061 0.0033 'International Tables Vol C Tables 4.2.6.8 and 6.1.1.4'
O O 0.0106 0.0060 'International Tables Vol C Tables 4.2.6.8 and 6.1.1.4'
Cu Cu 0.3201 1.2651 'International Tables Vol C Tables 4.2.6.8 and 6.1.1.4'
Se Se -0.0929 2.2259 'International Tables Vol C Tables 4.2.6.8 and 6.1.1.4'
Cl Cl 0.1484 0.1585 'International Tables Vol C Tables 4.2.6.8 and 6.1.1.4'

loop_
_geom_angle_atom_site_label_1
_geom_angle_atom_site_label_2
_geom_angle_atom_site_label_3
_geom_angle
C1 Se1 Cu1 109.2(5)
C11 Se2 Cu1 98.4(5)
Cl1 Cu1 Se1 129.2(2)
Cl1 Cu1 Se2 121.9(2)
Se1 Cu1 Se2 108.88(14)
C11 N4 C12 108.6(16)
C11 N4 C19 124.3(16)
C12 N4 C19 126.5(16)
C11 N3 C17 108.6(15)
C11 N3 C18 125.4(16)
C17 N3 C18 126.0(16)
C1 N2 C2 110.2(15)
C1 N2 C9 124.6(15)
C2 N2 C9 125.2(15)
C1 N1 C7 108.3(14)
C1 N1 C8 125.9(17)
C7 N1 C8 125.5(17)
N2 C2 C7 106.7(16)
N2 C2 C3 132.0(17)
C7 C2 C3 121.2(17)
C2 C7 N1 106.7(15)
C2 C7 C6 122.4(18)
N1 C7 C6 130.4(18)
C12 C17 N3 108.0(15)
C12 C17 C16 124.8(17)
N3 C17 C16 127.1(18)
C15 C16 C17 112.4(18)
C15 C16 H16 123.8
C17 C16 H16 123.8
C17 C12 N4 108.1(16)
C17 C12 C13 119.5(18)
N4 C12 C13 132.4(19)
C20 O2 H2 109.5
N2 C1 N1 108.0(15)
N2 C1 Se1 126.1(14)
N1 C1 Se1 125.9(13)
C3 C4 C5 121(2)
C3 C4 H4 119.3
C5 C4 H4 119.3
N2 C9 C10 113.4(18)
N2 C9 H9A 108.9
C10 C9 H9A 108.9
N2 C9 H9B 108.9
C10 C9 H9B 108.9
H9A C9 H9B 107.7
N4 C19 C20 113.9(15)
N4 C19 H19A 108.8
C20 C19 H19A 108.8
N4 C19 H19B 108.8
C20 C19 H19B 108.8
H19A C19 H19B 107.7
N3 C11 N4 106.6(16)
N3 C11 Se2 127.7(15)
N4 C11 Se2 125.6(15)
N3 C18 H18A 109.5
N3 C18 H18B 109.5
H18A C18 H18B 109.5
N3 C18 H18C 109.5
H18A C18 H18C 109.5
H18B C18 H18C 109.5
C14 C15 C16 123.0(18)
C14 C15 H15 118.5
C16 C15 H15 118.5
C4 C5 C6 123.3(19)
C4 C5 H5 118.3
C6 C5 H5 118.3
N1 C8 H8A 109.5
N1 C8 H8B 109.5
H8A C8 H8B 109.5
N1 C8 H8C 109.5
H8A C8 H8C 109.5
H8B C8 H8C 109.5
C4 C3 C2 117.4(19)
C4 C3 H3 121.3
C2 C3 H3 121.3
C10 O1 H1 109.5
C14 C13 C12 119(2)
C14 C13 H13 120.5
C12 C13 H13 120.5
O2 C20 C19 112.7(18)
O2 C20 H20A 109.1
C19 C20 H20A 109.1
O2 C20 H20B 109.1
C19 C20 H20B 109.1
H20A C20 H20B 107.8
O1 C10 C9 115(2)
O1 C10 H10A 108.6
C9 C10 H10A 108.6
O1 C10 H10B 108.6
C9 C10 H10B 108.6
H10A C10 H10B 107.6
C13 C14 C15 121(2)
C13 C14 H14 119.6
C15 C14 H14 119.6
C5 C6 C7 114(2)
C5 C6 H6 122.9
C7 C6 H6 122.9

loop_
_geom_bond_atom_site_label_1
_geom_bond_atom_site_label_2
_geom_bond_distance
Se1 C1 1.866(18)
Se1 Cu1 2.340(3)
Se2 C11 1.85(2)
Se2 Cu1 2.362(4)
Cu1 Cl1 2.220(7)
N4 C11 1.37(2)
N4 C12 1.38(2)
N4 C19 1.47(2)
N3 C11 1.36(2)
N3 C17 1.38(2)
N3 C18 1.44(2)
N2 C1 1.33(2)
N2 C2 1.37(2)
N2 C9 1.47(2)
N1 C1 1.36(2)
N1 C7 1.39(2)
N1 C8 1.44(2)
C2 C7 1.38(2)
C2 C3 1.39(3)
C7 C6 1.40(3)
C17 C12 1.33(3)
C17 C16 1.41(2)
C16 C15 1.40(3)
C16 H16 0.9300
C12 C13 1.40(3)
O2 C20 1.40(3)
O2 H2 0.8200
C4 C3 1.36(3)
C4 C5 1.38(3)
C4 H4 0.9300
C9 C10 1.50(3)
C9 H9A 0.9700
C9 H9B 0.9700
C19 C20 1.47(3)
C19 H19A 0.9700
C19 H19B 0.9700
C18 H18A 0.9600
C18 H18B 0.9600
C18 H18C 0.9600
C15 C14 1.38(3)
C15 H15 0.9300
C5 C6 1.39(3)
C5 H5 0.9300
C8 H8A 0.9600
C8 H8B 0.9600
C8 H8C 0.9600
C3 H3 0.9300
O1 C10 1.36(3)
O1 H1 0.8200
C13 C14 1.33(3)
C13 H13 0.9300
C20 H20A 0.9700
C20 H20B 0.9700
C10 H10A 0.9700
C10 H10B 0.9700
C14 H14 0.9300
C6 H6 0.9300
